data_7042204
loop_
_publ_author_name
'Marcos, Ismael'
'Domarco, Olaya'
'Peinador, Carlos'
'Fen\'andez, Alberto'
'Fern\'andez, Jes\'us J'
'V\'azquez-Garc\'ia, Digna'
'Garc\'ia, Marcos D'

_publ_section_title
;
 Self-assembly of dinuclear Pd(ii)/Pt(ii) metallacyclic receptors
 incorporating N-heterocyclic carbene complexes as corners.
;
_journal_issue 13
_journal_name_full 'Dalton transactions (Cambridge, England : 2003)'
_journal_page_first 4182
_journal_page_last 4190
_journal_paper_doi 10.1039/c6dt04476j
_journal_volume 46
_journal_year 2017
_chemical_formula_sum 'C62 H56 Br2 N18 O12 Pt2'
_chemical_formula_weight 1795.24
_space_group_crystal_system triclinic
_space_group_IT_number 2
_space_group_name_Hall '-P 1'
_space_group_name_H-M_alt 'P -1'
_symmetry_space_group_name_Hall '-P 1'
_symmetry_space_group_name_H-M 'P -1'
_atom_sites_solution_hydrogens geom
_audit_creation_method SHELXL-2014/7
_audit_update_record
;
2016-12-21 deposited with the CCDC.
2017-02-22 downloaded from the CCDC.
;
_cell_angle_alpha 92.670(7)
_cell_angle_beta 98.160(5)
_cell_angle_gamma 111.839(4)
_cell_formula_units_Z 1
_cell_length_a 8.9630(6)
_cell_length_b 12.0248(10)
_cell_length_c 21.8681(16)
_cell_measurement_reflns_used 130604
_cell_measurement_temperature 100(2)
_cell_measurement_theta_max 49.700
_cell_measurement_theta_min 4.308
_cell_volume 2152.9(3)
_computing_cell_refinement 'SAINT V7.68A (Bruker: Madison, 2009 ) in Apex2 suite.'
_computing_data_collection 'Apex2, Bruker Instrument Service v2010, 1-2'
_computing_data_reduction 'SAINT and XPREP Version 2008/2 (Sheldrick, Bruker AXS Inc.)'
_computing_structure_refinement 'SHELXL-2014/7 (Sheldrick, 2014)'
_computing_structure_solution 'SHELXS-2014/7 (Sheldrick, 2014)'
_diffrn_ambient_temperature 100(2)
_diffrn_measured_fraction_theta_full 0.999
_diffrn_measured_fraction_theta_max 0.976
_diffrn_measurement_device_type 'BRUKER APEX X8'
_diffrn_measurement_method 'omega-phi scans'
_diffrn_radiation_type MoK\a
_diffrn_radiation_wavelength 0.71073
_diffrn_reflns_av_R_equivalents 0.1366
_diffrn_reflns_av_unetI/netI 0.1014
_diffrn_reflns_Laue_measured_fraction_full 0.999
_diffrn_reflns_Laue_measured_fraction_max 0.976
_diffrn_reflns_limit_h_max 11
_diffrn_reflns_limit_h_min -11
_diffrn_reflns_limit_k_max 15
_diffrn_reflns_limit_k_min -15
_diffrn_reflns_limit_l_max 0
_diffrn_reflns_limit_l_min 27
_diffrn_reflns_number 8888
_diffrn_reflns_point_group_measured_fraction_full 0.999
_diffrn_reflns_point_group_measured_fraction_max 0.976
_diffrn_reflns_theta_full 25.242
_diffrn_reflns_theta_max 26.688
_diffrn_reflns_theta_min 0.946
_exptl_absorpt_coefficient_mu 4.231
_exptl_absorpt_correction_T_max 0.7453
_exptl_absorpt_correction_T_min 0.6027
_exptl_absorpt_correction_type multi-scan
_exptl_absorpt_process_details 'TWINABS, 2012 Sheldrick, G. M.'
_exptl_crystal_colour Orange
_exptl_crystal_density_diffrn 1.385
_exptl_crystal_description Block
_exptl_crystal_F_000 876
_exptl_crystal_size_max 0.156
_exptl_crystal_size_mid 0.115
_exptl_crystal_size_min 0.044
_refine_diff_density_max 2.705
_refine_diff_density_min -2.552
_refine_diff_density_rms 0.284
_refine_ls_extinction_method none
_refine_ls_goodness_of_fit_ref 1.167
_refine_ls_hydrogen_treatment constr
_refine_ls_matrix_type full
_refine_ls_number_parameters 450
_refine_ls_number_reflns 8888
_refine_ls_number_restraints 150
_refine_ls_restrained_S_all 1.164
_refine_ls_R_factor_all 0.1288
_refine_ls_R_factor_gt 0.0939
_refine_ls_shift/su_max 0.000
_refine_ls_shift/su_mean 0.000
_refine_ls_structure_factor_coef Fsqd
_refine_ls_weighting_details 'w=1/[\s^2^(Fo^2^)+(0.1500P)^2^] where P=(Fo^2^+2Fc^2^)/3'
_refine_ls_weighting_scheme calc
_refine_ls_wR_factor_gt 0.2516
_refine_ls_wR_factor_ref 0.2707
_reflns_Friedel_coverage 0.000
_reflns_number_gt 5749
_reflns_number_total 8888
_reflns_threshold_expression 'I > 2\s(I)'
_cod_data_source_file c6dt04476j2.cif
_cod_data_source_block shelx
_cod_depositor_comments
;
The following automatic conversions were performed:
'__diffrn_measurement_device_type' tag replaced with
'_diffrn_measurement_device_type' tag.

Automatic conversion script
Id: cif_correct_tags 4268 2015-11-12 08:31:59Z antanas 

 Adding full bibliography for 7042204--7042205.cif.
;
_cod_database_code 7042204
_shelx_shelxl_version_number 2014/7
_shelx_space_group_comment
;
The symmetry employed for this shelxl refinement is uniquely defined
by the following loop, which should always be used as a source of
symmetry information in preference to the above space-group names.
They are only intended as comments.
;
_shelx_estimated_absorpt_t_min 0.558
_shelx_estimated_absorpt_t_max 0.836

loop_
_space_group_symop_operation_xyz
'x, y, z'
'-x, -y, -z'

loop_
_atom_site_label
_atom_site_type_symbol
_atom_site_fract_x
_atom_site_fract_y
_atom_site_fract_z
_atom_site_U_iso_or_equiv
_atom_site_adp_type
_atom_site_occupancy
_atom_site_site_symmetry_order
_atom_site_calc_flag
_atom_site_refinement_flags_posn
_atom_site_refinement_flags_adp
_atom_site_refinement_flags_occupancy
_atom_site_disorder_assembly
_atom_site_disorder_group
C1 C 0.2772(16) 0.2901(12) 0.9706(7) 0.056(4) Uani 1 1 d . . . . .
C2 C 0.4417(17) 0.3720(12) 1.0637(8) 0.063(4) Uani 1 1 d . . . . .
H2 H 0.5204 0.3863 1.1002 0.076 Uiso 1 1 calc R U . . .
C3 C 0.348(2) 0.4354(13) 1.0482(8) 0.069(4) Uani 1 1 d . . . . .
H3 H 0.3508 0.5049 1.0715 0.083 Uiso 1 1 calc R U . . .
C4 C 0.4698(17) 0.1939(11) 1.0109(8) 0.060(4) Uani 1 1 d . . . . .
H4A H 0.5366 0.2096 0.9775 0.072 Uiso 1 1 calc R U . . .
H4B H 0.5412 0.1972 1.0505 0.072 Uiso 1 1 calc R U . . .
C5 C 0.2138(17) 0.0536(12) 0.9477(7) 0.056(4) Uani 1 1 d . . . . .
C6 C 0.179(2) -0.1040(17) 1.0021(8) 0.076(5) Uani 1 1 d . . . . .
H6 H 0.1310 -0.1825 1.0145 0.091 Uiso 1 1 calc R U . . .
C7 C 0.317(2) -0.0200(13) 1.0286(8) 0.065(4) Uani 1 1 d . . . . .
H7 H 0.3881 -0.0257 1.0637 0.077 Uiso 1 1 calc R U . . .
C8 C 0.123(2) 0.4249(19) 0.9618(12) 0.112(8) Uani 1 1 d . . . . .
H8A H 0.0676 0.3726 0.9230 0.168 Uiso 1 1 calc R U . . .
H8B H 0.0431 0.4205 0.9889 0.168 Uiso 1 1 calc R U . . .
H8C H 0.1753 0.5082 0.9526 0.168 Uiso 1 1 calc R U . . .
C9 C -0.0439(18) -0.1223(13) 0.9112(8) 0.070(4) Uani 1 1 d . . . . .
H9A H -0.0939 -0.2027 0.9244 0.105 Uiso 1 1 calc R U . . .
H9B H -0.1161 -0.0785 0.9140 0.105 Uiso 1 1 calc R U . . .
H9C H -0.0270 -0.1298 0.8681 0.105 Uiso 1 1 calc R U . . .
C10 C 0.2688(19) 0.0414(15) 0.7935(8) 0.068(4) Uani 1 1 d . . . . .
H10 H 0.3760 0.0782 0.8169 0.081 Uiso 1 1 calc R U . . .
C11 C 0.2394(16) -0.0337(16) 0.7386(7) 0.066(4) Uani 1 1 d . . . . .
H11 H 0.3270 -0.0507 0.7263 0.079 Uiso 1 1 calc R U . . .
C12 C 0.0892(15) -0.0833(12) 0.7022(7) 0.051(3) Uani 1 1 d . . . . .
C13 C -0.0389(19) -0.0645(15) 0.7246(7) 0.067(4) Uani 1 1 d . . . . .
H13 H -0.1470 -0.1018 0.7021 0.080 Uiso 1 1 calc R U . . .
C14 C -0.0093(17) 0.0065(13) 0.7779(7) 0.057(3) Uani 1 1 d . . . . .
H14 H -0.0986 0.0190 0.7914 0.069 Uiso 1 1 calc R U . . .
N6 N 0.1408(13) 0.0616(9) 0.8136(5) 0.051(3) Uani 1 1 d . . . . .
C15 C 0.0600(13) -0.1622(10) 0.6438(4) 0.056(3) Uani 1 1 d DG U . . .
C16A C 0.1802(16) -0.199(2) 0.6276(7) 0.068(8) Uani 0.45(3) 1 d G U P A 1
H16A H 0.2807 -0.1781 0.6553 0.081 Uiso 0.45(3) 1 calc R U P A 1
C17A C 0.1534(16) -0.267(2) 0.5710(7) 0.072(8) Uani 0.45(3) 1 d G U P A 1
H17A H 0.2355 -0.2921 0.5599 0.086 Uiso 0.45(3) 1 calc R U P A 1
N7 N 0.0064(12) -0.2976(9) 0.5305(4) 0.057(3) Uani 1 1 d DG U . A .
C18A C -0.1137(15) -0.261(2) 0.5466(7) 0.068(8) Uani 0.45(3) 1 d G U P A 1
H18A H -0.2142 -0.2817 0.5190 0.081 Uiso 0.45(3) 1 calc R U P A 1
C19A C -0.0870(16) -0.193(2) 0.6033(7) 0.066(8) Uani 0.45(3) 1 d G U P A 1
H19A H -0.1691 -0.1677 0.6144 0.079 Uiso 0.45(3) 1 calc R U P A 1
C16B C 0.176(3) -0.139(3) 0.6064(10) 0.074(8) Uani 0.55(3) 1 d D U P A 2
H16B H 0.2767 -0.0726 0.6196 0.089 Uiso 0.55(3) 1 calc R U P A 2
C17B C 0.154(2) -0.205(2) 0.5510(12) 0.066(7) Uani 0.55(3) 1 d D U P A 2
H17B H 0.2394 -0.1873 0.5272 0.079 Uiso 0.55(3) 1 calc R U P A 2
C18B C -0.099(3) -0.331(2) 0.5717(10) 0.068(7) Uani 0.55(3) 1 d D U P A 2
H18B H -0.1908 -0.4048 0.5623 0.081 Uiso 0.55(3) 1 calc R U P A 2
C19B C -0.079(3) -0.2615(19) 0.6259(12) 0.063(7) Uani 0.55(3) 1 d D U P A 2
H19B H -0.1615 -0.2829 0.6510 0.075 Uiso 0.55(3) 1 calc R U P A 2
C20 C -0.0247(19) -0.3626(12) 0.4720(7) 0.059(4) Uani 1 1 d . . . . .
C21 C -0.179(2) -0.429(2) 0.4444(8) 0.102(7) Uani 1 1 d . . . . .
H21 H -0.2666 -0.4345 0.4653 0.123 Uiso 1 1 calc R U . . .
C22 C -0.211(2) -0.4918(19) 0.3849(8) 0.096(7) Uani 1 1 d . . . . .
H22 H -0.3214 -0.5350 0.3654 0.116 Uiso 1 1 calc R U . . .
C23 C -0.0917(17) -0.4919(11) 0.3551(6) 0.053(3) Uani 1 1 d . . . . .
C24 C 0.063(2) -0.4372(18) 0.3872(9) 0.094(7) Uani 1 1 d . . . . .
H24 H 0.1489 -0.4460 0.3695 0.113 Uiso 1 1 calc R U . . .
C25 C 0.101(2) -0.370(2) 0.4436(8) 0.097(7) Uani 1 1 d . . . . .
H25 H 0.2118 -0.3292 0.4631 0.116 Uiso 1 1 calc R U . . .
C26 C -0.130(2) -0.5566(12) 0.2901(7) 0.064(4) Uani 1 1 d . . . . .
H26A H -0.0405 -0.5826 0.2827 0.077 Uiso 1 1 calc R U . . .
H26B H -0.2323 -0.6288 0.2850 0.077 Uiso 1 1 calc R U . . .
C27 C -0.1462(17) -0.4709(11) 0.2457(6) 0.048(3) Uani 1 1 d . . . . .
C28 C -0.3030(18) -0.4667(11) 0.2217(7) 0.058(4) Uani 1 1 d . . . . .
H28 H -0.3991 -0.5231 0.2329 0.069 Uiso 1 1 calc R U . . .
C29 C 0.3148(15) 0.3847(11) 0.8162(6) 0.046(3) Uani 1 1 d . . . . .
H29 H 0.4192 0.3830 0.8299 0.055 Uiso 1 1 calc R U . . .
C30 C 0.0333(18) 0.3101(14) 0.8156(8) 0.066(4) Uani 1 1 d . . . . .
H30 H -0.0609 0.2576 0.8298 0.079 Uiso 1 1 calc R U . . .
C31 C 0.0204(19) 0.3930(16) 0.7748(7) 0.070(4) Uani 1 1 d . . . . .
H31 H -0.0847 0.3936 0.7610 0.083 Uiso 1 1 calc R U . . .
N1 N 0.3996(13) 0.2831(10) 1.0159(5) 0.052(3) Uani 1 1 d . . . . .
N2 N 0.2531(15) 0.3831(10) 0.9947(6) 0.056(3) Uani 1 1 d . . . . .
N3 N 0.3381(14) 0.0759(10) 0.9968(5) 0.052(3) Uani 1 1 d . . . . .
N4 N 0.1112(15) -0.0570(9) 0.9510(6) 0.056(3) Uani 1 1 d . . . . .
N5 N 0.1838(13) 0.3046(11) 0.8354(5) 0.054(3) Uani 1 1 d . . . . .
Pt1 Pt 0.19892(6) 0.17720(4) 0.89395(2) 0.0474(2) Uani 1 1 d . . . . .
Br1 Br 0.6685(2) 0.28157(16) 0.87990(9) 0.0796(5) Uani 1 1 d . . . . .
N1S N 0.218(3) 0.740(3) 0.8522(15) 0.114(11) Uiso 0.5 1 d D U P . .
O1S O 0.199(4) 0.670(3) 0.8939(13) 0.149(15) Uiso 0.5 1 d D U P . .
O2S O 0.103(3) 0.743(2) 0.8173(10) 0.078(6) Uiso 0.5 1 d D U P . .
O3S O 0.362(3) 0.794(7) 0.841(3) 0.34(4) Uiso 0.5 1 d D U P . .
N2S N 0.592(7) 0.749(5) 0.7626(14) 0.173(19) Uiso 0.5 1 d D U P . .
O4S O 0.679(10) 0.697(7) 0.789(2) 0.35(4) Uiso 0.5 1 d D U P . .
O5S O 0.567(4) 0.736(3) 0.7044(13) 0.132(11) Uiso 0.5 1 d D U P . .
O6S O 0.543(3) 0.812(2) 0.7971(11) 0.094(8) Uiso 0.5 1 d D U P . .
N3S N 1.081(4) 0.113(5) 0.5746(19) 0.22(2) Uiso 0.5 1 d D U P . .
O7S O 1.203(4) 0.161(4) 0.6143(18) 0.171(15) Uiso 0.5 1 d D U P . .
O8S O 0.942(4) 0.088(4) 0.5885(18) 0.152(13) Uiso 0.5 1 d D U P . .
O9S O 1.094(6) 0.057(7) 0.526(2) 0.31(3) Uiso 0.5 1 d D U P . .
N4S N 0.631(17) 0.097(8) 0.7422(17) 0.42(4) Uiso 0.5 1 d D U P . .
O10 O 0.649(8) 0.052(6) 0.6923(13) 0.25(3) Uiso 0.5 1 d D U P . .
O11 O 0.60(2) 0.189(10) 0.741(3) 0.62(7) Uiso 0.5 1 d D U P . .
O12 O 0.662(3) 0.0626(19) 0.7938(9) 0.067(5) Uiso 0.5 1 d D U P . .

loop_
_atom_site_aniso_label
_atom_site_aniso_U_11
_atom_site_aniso_U_22
_atom_site_aniso_U_33
_atom_site_aniso_U_23
_atom_site_aniso_U_13
_atom_site_aniso_U_12
C1 0.039(7) 0.042(7) 0.090(11) 0.012(7) 0.009(7) 0.019(6)
C2 0.049(8) 0.040(7) 0.094(12) -0.005(7) 0.010(7) 0.013(6)
C3 0.091(12) 0.035(7) 0.078(11) -0.002(7) 0.007(9) 0.025(8)
C4 0.059(8) 0.036(7) 0.086(11) 0.008(7) 0.018(8) 0.017(6)
C5 0.053(8) 0.046(7) 0.079(10) 0.003(7) 0.038(8) 0.022(6)
C6 0.113(14) 0.084(12) 0.086(12) 0.054(10) 0.061(11) 0.079(12)
C7 0.082(11) 0.035(7) 0.093(12) 0.018(7) 0.037(9) 0.031(8)
C8 0.093(14) 0.083(14) 0.18(2) -0.013(14) 0.022(14) 0.065(12)
C9 0.061(9) 0.052(9) 0.092(12) 0.009(8) 0.031(9) 0.012(7)
C10 0.053(8) 0.072(10) 0.080(11) -0.008(8) 0.007(8) 0.028(8)
C11 0.042(8) 0.107(13) 0.054(9) -0.005(8) 0.015(6) 0.033(8)
C12 0.042(7) 0.046(7) 0.069(9) 0.015(6) 0.006(6) 0.021(6)
C13 0.050(8) 0.078(11) 0.066(10) 0.004(8) 0.006(7) 0.020(8)
C14 0.050(8) 0.060(9) 0.060(9) 0.004(7) 0.007(7) 0.020(7)
N6 0.046(6) 0.040(6) 0.069(7) 0.010(5) 0.015(5) 0.017(5)
C15 0.048(6) 0.061(8) 0.061(7) 0.011(6) 0.008(5) 0.022(5)
C16A 0.061(14) 0.069(19) 0.078(16) -0.007(14) -0.012(12) 0.042(14)
C17A 0.062(14) 0.064(18) 0.099(18) -0.015(15) -0.017(12) 0.049(14)
N7 0.053(6) 0.047(6) 0.072(7) 0.003(5) 0.001(5) 0.023(5)
C18A 0.051(13) 0.08(2) 0.079(15) 0.001(14) -0.022(11) 0.040(13)
C19A 0.048(12) 0.08(2) 0.074(16) 0.008(14) 0.009(10) 0.031(14)
C16B 0.036(11) 0.100(19) 0.075(15) -0.023(12) 0.001(9) 0.020(10)
C17B 0.035(9) 0.077(16) 0.087(14) -0.020(12) 0.004(10) 0.028(8)
C18B 0.064(13) 0.055(14) 0.082(15) -0.002(10) 0.015(10) 0.021(10)
C19B 0.057(11) 0.051(13) 0.080(14) 0.001(11) 0.014(11) 0.019(8)
C20 0.080(10) 0.040(7) 0.056(9) 0.004(6) 0.012(8) 0.023(7)
C21 0.057(10) 0.15(2) 0.066(11) -0.015(12) 0.005(9) 0.012(11)
C22 0.059(10) 0.115(15) 0.072(12) -0.034(11) 0.012(9) -0.011(10)
C23 0.065(9) 0.034(6) 0.060(9) 0.006(6) 0.008(7) 0.021(6)
C24 0.062(10) 0.111(15) 0.102(14) -0.057(12) -0.003(9) 0.038(10)
C25 0.062(11) 0.139(18) 0.073(12) -0.024(12) 0.012(9) 0.024(11)
C26 0.087(11) 0.041(7) 0.065(9) 0.005(7) 0.020(8) 0.023(7)
C27 0.059(8) 0.031(6) 0.057(8) 0.007(5) 0.012(6) 0.019(6)
C28 0.061(9) 0.031(6) 0.071(9) 0.010(6) 0.010(7) 0.006(6)
C29 0.038(6) 0.037(6) 0.063(8) 0.019(6) 0.008(6) 0.013(5)
C30 0.053(8) 0.061(9) 0.101(12) 0.034(9) 0.020(8) 0.037(7)
C31 0.060(9) 0.086(12) 0.078(11) 0.029(9) 0.006(8) 0.044(9)
N1 0.046(6) 0.042(6) 0.067(7) 0.010(5) 0.004(5) 0.017(5)
N2 0.067(7) 0.039(6) 0.069(8) 0.004(5) 0.005(6) 0.032(6)
N3 0.060(7) 0.060(7) 0.051(7) 0.007(5) 0.011(6) 0.039(6)
N4 0.072(8) 0.034(6) 0.078(8) 0.011(5) 0.041(7) 0.029(6)
N5 0.037(6) 0.070(8) 0.051(7) -0.004(6) 0.002(5) 0.020(5)
Pt1 0.0458(3) 0.0354(3) 0.0655(4) 0.0099(2) 0.0135(2) 0.0187(2)
Br1 0.0769(11) 0.0720(11) 0.1006(14) 0.0181(10) 0.0213(10) 0.0373(9)

loop_
_atom_type_symbol
_atom_type_description
_atom_type_scat_dispersion_real
_atom_type_scat_dispersion_imag
_atom_type_scat_source
C C 0.0033 0.0016 'International Tables Vol C Tables 4.2.6.8 and 6.1.1.4'
H H 0.0000 0.0000 'International Tables Vol C Tables 4.2.6.8 and 6.1.1.4'
N N 0.0061 0.0033 'International Tables Vol C Tables 4.2.6.8 and 6.1.1.4'
O O 0.0106 0.0060 'International Tables Vol C Tables 4.2.6.8 and 6.1.1.4'
Pt Pt -1.7033 8.3905 'International Tables Vol C Tables 4.2.6.8 and 6.1.1.4'
Br Br -0.2901 2.4595 'International Tables Vol C Tables 4.2.6.8 and 6.1.1.4'

loop_
_geom_angle_atom_site_label_1
_geom_angle_atom_site_label_2
_geom_angle_atom_site_label_3
_geom_angle
_geom_angle_site_symmetry_1
N2 C1 N1 101.6(12) .
N2 C1 Pt1 138.6(11) .
N1 C1 Pt1 119.7(9) .
C3 C2 N1 105.6(14) .
N2 C3 C2 107.3(13) .
N3 C4 N1 108.4(11) .
N4 C5 N3 104.9(13) .
N4 C5 Pt1 131.7(12) .
N3 C5 Pt1 123.0(10) .
C7 C6 N4 107.9(15) .
C6 C7 N3 106.8(16) .
N6 C10 C11 119.5(13) .
C12 C11 C10 122.0(13) .
C11 C12 C13 117.1(14) .
C11 C12 C15 121.4(12) .
C13 C12 C15 121.3(12) .
C14 C13 C12 120.1(14) .
C13 C14 N6 123.9(14) .
C14 N6 C10 117.2(13) .
C14 N6 Pt1 126.5(9) .
C10 N6 Pt1 116.3(9) .
C19B C15 C16B 117.1(18) .
C16A C15 C19A 120.0 .
C19B C15 C12 122.2(14) .
C16B C15 C12 120.7(14) .
C16A C15 C12 121.2(8) .
C19A C15 C12 118.7(8) .
C17A C16A C15 120.0 .
C16A C17A N7 120.0 .
C18B N7 C17B 117.0(18) .
C18A N7 C17A 120.0 .
C18B N7 C20 122.3(14) .
C17B N7 C20 120.3(14) .
C18A N7 C20 117.8(9) .
C17A N7 C20 122.2(9) .
N7 C18A C19A 120.0 .
C18A C19A C15 120.0 .
C17B C16B C15 124(2) .
C16B C17B N7 119(2) .
C19B C18B N7 123(2) .
C15 C19B C18B 120(2) .
C21 C20 C25 117.8(16) .
C21 C20 N7 120.4(15) .
C25 C20 N7 121.5(14) .
C20 C21 C22 120.8(17) .
C23 C22 C21 121.6(15) .
C22 C23 C24 116.5(15) .
C22 C23 C26 120.7(14) .
C24 C23 C26 122.7(14) .
C25 C24 C23 123.8(16) .
C24 C25 C20 118.7(16) .
C27 C26 C23 107.4(11) .
C31 C27 C28 115.2(12) 2_556
C31 C27 C26 122.9(13) 2_556
C28 C27 C26 121.9(12) .
C29 C28 C27 121.1(12) 2_556
C28 C29 N5 122.4(12) 2_556
N5 C30 C31 119.7(14) .
C27 C31 C30 123.6(14) 2_556
C2 N1 C1 110.7(11) .
C2 N1 C4 126.0(12) .
C1 N1 C4 123.3(12) .
C3 N2 C1 114.8(13) .
C3 N2 C8 124.0(13) .
C1 N2 C8 121.2(13) .
C7 N3 C5 112.0(14) .
C7 N3 C4 127.2(14) .
C5 N3 C4 120.7(12) .
C5 N4 C6 108.3(15) .
C5 N4 C9 127.2(13) .
C6 N4 C9 124.5(14) .
C29 N5 C30 117.8(12) .
C29 N5 Pt1 123.1(8) .
C30 N5 Pt1 119.1(9) .
C5 Pt1 C1 86.2(6) .
C5 Pt1 N5 178.5(5) .
C1 Pt1 N5 95.2(5) .
C5 Pt1 N6 93.0(5) .
C1 Pt1 N6 174.3(4) .
N5 Pt1 N6 85.6(4) .
O2S N1S O1S 121(2) .
O2S N1S O3S 120(2) .
O1S N1S O3S 118.2(19) .
O5S N2S O4S 115.8(19) .
O5S N2S O6S 127(2) .
O4S N2S O6S 117.5(19) .
O7S N3S O9S 118(2) .
O7S N3S O8S 120(2) .
O9S N3S O8S 119(2) .
O10 N4S O12 124(2) .
O10 N4S O11 118(2) .
O12 N4S O11 118(2) .

loop_
_geom_bond_atom_site_label_1
_geom_bond_atom_site_label_2
_geom_bond_distance
_geom_bond_site_symmetry_2
C1 N2 1.316(17) .
C1 N1 1.400(17) .
C1 Pt1 1.972(15) .
C2 C3 1.35(2) .
C2 N1 1.363(18) .
C3 N2 1.319(19) .
C4 N3 1.453(17) .
C4 N1 1.439(16) .
C5 N4 1.318(17) .
C5 N3 1.371(19) .
C5 Pt1 1.968(15) .
C6 C7 1.30(3) .
C6 N4 1.433(19) .
C7 N3 1.341(18) .
C8 N2 1.54(2) .
C9 N4 1.445(19) .
C10 N6 1.381(18) .
C10 C11 1.40(2) .
C11 C12 1.363(19) .
C12 C13 1.40(2) .
C12 C15 1.485(16) .
C13 C14 1.35(2) .
C14 N6 1.360(17) .
N6 Pt1 2.065(11) .
C15 C19B 1.357(15) .
C15 C16B 1.368(15) .
C15 C16A 1.3900 .
C15 C19A 1.3900 .
C16A C17A 1.3900 .
C17A N7 1.3900 .
N7 C18B 1.365(15) .
N7 C17B 1.372(15) .
N7 C18A 1.3900 .
N7 C20 1.402(16) .
C18A C19A 1.3900 .
C16B C17B 1.367(16) .
C18B C19B 1.365(16) .
C20 C21 1.35(2) .
C20 C25 1.39(2) .
C21 C22 1.41(2) .
C22 C23 1.33(2) .
C23 C24 1.36(2) .
C23 C26 1.519(19) .
C24 C25 1.37(2) .
C26 C27 1.482(19) .
C27 C31 1.32(2) 2_556
C27 C28 1.449(19) .
C28 C29 1.340(18) 2_556
C29 C28 1.340(18) 2_556
C29 N5 1.350(16) .
C30 N5 1.384(17) .
C30 C31 1.39(2) .
C31 C27 1.32(2) 2_556
N5 Pt1 2.072(12) .
N1S O2S 1.205(16) .
N1S O1S 1.249(17) .
N1S O3S 1.269(17) .
N2S O5S 1.252(17) .
N2S O4S 1.263(18) .
N2S O6S 1.268(17) .
N3S O7S 1.226(18) .
N3S O9S 1.266(19) .
N3S O8S 1.253(18) .
N4S O10 1.250(18) .
N4S O12 1.247(18) .
N4S O11 1.260(19) .

loop_
_geom_torsion_atom_site_label_1
_geom_torsion_atom_site_label_2
_geom_torsion_atom_site_label_3
_geom_torsion_atom_site_label_4
_geom_torsion
_geom_torsion_site_symmetry_1
_geom_torsion_site_symmetry_4
N1 C2 C3 N2 1.8(18) . .
N4 C6 C7 N3 0.0(17) . .
N6 C10 C11 C12 3(3) . .
C10 C11 C12 C13 -5(2) . .
C10 C11 C12 C15 179.6(14) . .
C11 C12 C13 C14 4(2) . .
C15 C12 C13 C14 179.3(14) . .
C12 C13 C14 N6 -1(2) . .
C13 C14 N6 C10 -1(2) . .
C13 C14 N6 Pt1 177.3(12) . .
C11 C10 N6 C14 0(2) . .
C11 C10 N6 Pt1 -178.5(12) . .
C11 C12 C15 C19B 141(2) . .
C13 C12 C15 C19B -34(2) . .
C11 C12 C15 C16B -37(2) . .
C13 C12 C15 C16B 148.0(17) . .
C11 C12 C15 C16A 7(2) . .
C13 C12 C15 C16A -167.7(17) . .
C11 C12 C15 C19A -169.0(16) . .
C13 C12 C15 C19A 16(2) . .
C19A C15 C16A C17A 0.0 . .
C12 C15 C16A C17A -176.1(11) . .
C15 C16A C17A N7 0.0 . .
C16A C17A N7 C18A 0.0 . .
C16A C17A N7 C20 178.0(11) . .
C17A N7 C18A C19A 0.0 . .
C20 N7 C18A C19A -178.1(10) . .
N7 C18A C19A C15 0.0 . .
C16A C15 C19A C18A 0.0 . .
C12 C15 C19A C18A 176.2(11) . .
C19B C15 C16B C17B 4.2(18) . .
C12 C15 C16B C17B -177.4(14) . .
C15 C16B C17B N7 2.4(18) . .
C18B N7 C17B C16B -11(2) . .
C20 N7 C17B C16B 175.7(13) . .
C17B N7 C18B C19B 14(3) . .
C20 N7 C18B C19B -173(2) . .
C16B C15 C19B C18B -2(3) . .
C12 C15 C19B C18B 180(2) . .
N7 C18B C19B C15 -7(4) . .
C18B N7 C20 C21 25(3) . .
C17B N7 C20 C21 -162(2) . .
C18A N7 C20 C21 -27(2) . .
C17A N7 C20 C21 154.6(19) . .
C18B N7 C20 C25 -148(2) . .
C17B N7 C20 C25 25(2) . .
C18A N7 C20 C25 159.1(19) . .
C17A N7 C20 C25 -19(2) . .
C25 C20 C21 C22 -8(3) . .
N7 C20 C21 C22 177.9(18) . .
C20 C21 C22 C23 3(4) . .
C21 C22 C23 C24 5(3) . .
C21 C22 C23 C26 -178.1(18) . .
C22 C23 C24 C25 -9(3) . .
C26 C23 C24 C25 174.4(19) . .
C23 C24 C25 C20 4(4) . .
C21 C20 C25 C24 5(3) . .
N7 C20 C25 C24 178.5(18) . .
C22 C23 C26 C27 87.3(19) . .
C24 C23 C26 C27 -96.2(18) . .
C23 C26 C27 C31 86.2(18) . 2_556
C23 C26 C27 C28 -93.6(15) . .
C31 C27 C28 C29 -3(2) 2_556 2_556
C26 C27 C28 C29 176.7(13) . 2_556
N5 C30 C31 C27 -2(3) . 2_556
C3 C2 N1 C1 -0.8(17) . .
C3 C2 N1 C4 178.5(13) . .
N2 C1 N1 C2 -0.5(15) . .
Pt1 C1 N1 C2 177.2(10) . .
N2 C1 N1 C4 -179.8(12) . .
Pt1 C1 N1 C4 -2.2(17) . .
N3 C4 N1 C2 129.7(14) . .
N3 C4 N1 C1 -51.1(17) . .
C2 C3 N2 C1 -2(2) . .
C2 C3 N2 C8 177.7(16) . .
N1 C1 N2 C3 1.8(17) . .
Pt1 C1 N2 C3 -175.2(13) . .
N1 C1 N2 C8 -178.3(15) . .
Pt1 C1 N2 C8 5(3) . .
C6 C7 N3 C5 -1.4(17) . .
C6 C7 N3 C4 176.2(13) . .
N4 C5 N3 C7 2.2(14) . .
Pt1 C5 N3 C7 176.3(9) . .
N4 C5 N3 C4 -175.5(11) . .
Pt1 C5 N3 C4 -1.5(16) . .
N1 C4 N3 C7 -124.6(14) . .
N1 C4 N3 C5 52.8(16) . .
N3 C5 N4 C6 -2.1(13) . .
Pt1 C5 N4 C6 -175.4(10) . .
N3 C5 N4 C9 177.4(12) . .
Pt1 C5 N4 C9 4(2) . .
C7 C6 N4 C5 1.4(16) . .
C7 C6 N4 C9 -178.1(13) . .
C28 C29 N5 C30 -1(2) 2_556 .
C28 C29 N5 Pt1 -179.9(10) 2_556 .
C31 C30 N5 C29 3(2) . .
C31 C30 N5 Pt1 -178.1(12) . .
